data_4518178
loop_
_publ_author_name
'Mohan, Midhun'
'Essalhi, Mohamed'
'Durette, David'
'Rana, Love Karan'
'Ayevide, Follivi Kloutse'
'Maris, Thierry'
'Duong, Adam'

_publ_section_title
;
 A Rational Design of Microporous Nitrogen-Rich Lanthanide Metal--Organic
 Frameworks for CO2/CH4 Separation
;
_journal_name_full 'ACS Applied Materials &amp; Interfaces'
_journal_paper_doi 10.1021/acsami.0c15395
_journal_year 2020
_chemical_formula_moiety 'C6 H4 Ce N7 O5, 0.63(H2 O)'
_chemical_formula_sum 'C6 H5.25 Ce N7 O5.62'
_chemical_formula_weight 405.54
_space_group_crystal_system tetragonal
_space_group_IT_number 95
_space_group_name_Hall 'P 4cw 2c'
_space_group_name_H-M_alt 'P 43 2 2'
_atom_sites_solution_hydrogens difmap
_atom_sites_solution_primary dual
_audit_creation_date 2017-03-20
_audit_creation_method
;
Olex2 1.2
(compiled 2017.03.02 svn.r3394 for OlexSys, GUI svn.r5324)
;
_audit_update_record
;
2018-11-23 deposited with the CCDC.	2020-06-06 downloaded from the CCDC.
;
_cell_angle_alpha 90
_cell_angle_beta 90
_cell_angle_gamma 90
_cell_formula_units_Z 4
_cell_length_a 8.7262(2)
_cell_length_b 8.7262(2)
_cell_length_c 20.1821(5)
_cell_measurement_reflns_used 9142
_cell_measurement_temperature 150
_cell_measurement_theta_max 60.588
_cell_measurement_theta_min 3.812
_cell_volume 1536.80(6)
_computing_cell_refinement
'SAINT (2013) V8.37A; Integration Software for Single Crystal Data. Bruker AXS Inc., Madison, WI 53719-1173.'
_computing_data_collection
;
APEX 2 (2013) Bruker AXS Inc., Madison, WI 53719-1173.
;
_computing_data_reduction
'SAINT (2013) V8.37A; Integration Software for Single Crystal Data. Bruker AXS Inc., Madison, WI 53719-1173.'
_computing_molecular_graphics 'Olex2 (Dolomanov et al., 2009)'
_computing_publication_material 'Olex2 (Dolomanov et al., 2009)'
_computing_structure_refinement 'ShelXL (Sheldrick, 2015)'
_computing_structure_solution 'XT (Sheldrick, 2015)'
_diffrn_ambient_temperature 150
_diffrn_detector 'CMOS Area detector'
_diffrn_detector_area_resol_mean 10.24
_diffrn_detector_type 'Bruker Photon 100 CMOS Detector'
_diffrn_measured_fraction_theta_full 0.993
_diffrn_measured_fraction_theta_max 0.995
_diffrn_measurement_device 'k-geometry diffractometer'
_diffrn_measurement_device_type 'Bruker Venture Metaljet'
_diffrn_measurement_method '\w and \f scans'
_diffrn_radiation_collimation 'Focusing mirrors'
_diffrn_radiation_monochromator 'Helios MX Mirror Optics'
_diffrn_radiation_probe x-ray
_diffrn_radiation_type GaK\a
_diffrn_radiation_wavelength 1.34139
_diffrn_reflns_av_R_equivalents 0.0358
_diffrn_reflns_av_unetI/netI 0.0098
_diffrn_reflns_Laue_measured_fraction_full 0.993
_diffrn_reflns_Laue_measured_fraction_max 0.995
_diffrn_reflns_limit_h_max 11
_diffrn_reflns_limit_h_min -11
_diffrn_reflns_limit_k_max 11
_diffrn_reflns_limit_k_min -11
_diffrn_reflns_limit_l_max 26
_diffrn_reflns_limit_l_min -26
_diffrn_reflns_number 44557
_diffrn_reflns_point_group_measured_fraction_full 0.996
_diffrn_reflns_point_group_measured_fraction_max 0.997
_diffrn_reflns_theta_full 53.594
_diffrn_reflns_theta_max 60.601
_diffrn_reflns_theta_min 4.803
_diffrn_source 'Metal Jet'
_diffrn_source_target Ga
_diffrn_source_type 'Gallium Liquid Metal Jet Source'
_exptl_absorpt_coefficient_mu 15.985
_exptl_absorpt_correction_T_max 0.0931
_exptl_absorpt_correction_T_min 0.0196
_exptl_absorpt_correction_type multi-scan
_exptl_absorpt_process_details
'SADABS-2016/2 (Bruker,2016/2) was used for absorption correction. wR2(int) was 0.1169 before and 0.0541 after correction. The Ratio of minimum to maximum transmission is 0.2105. The \l/2 correction factor is Not present.'
_exptl_crystal_colour 'clear light colourless'
_exptl_crystal_colour_lustre clear
_exptl_crystal_colour_modifier light
_exptl_crystal_colour_primary colourless
_exptl_crystal_density_diffrn 1.753
_exptl_crystal_description bipyramid
_exptl_crystal_F_000 773
_exptl_crystal_recrystallization_method 'Re-crystallisation from solvent: DMF/H2O'
_exptl_crystal_size_max 0.1
_exptl_crystal_size_mid 0.07
_exptl_crystal_size_min 0.07
_refine_diff_density_max 0.664
_refine_diff_density_min -1.159
_refine_diff_density_rms 0.136
_refine_ls_abs_structure_details
;
 Refined as an inversion twin.
;
_refine_ls_abs_structure_Flack 0.453(13)
_refine_ls_extinction_coef 0.0087(6)
_refine_ls_extinction_expression Fc^*^=kFc[1+0.001xFc^2^\l^3^/sin(2\q)]^-1/4^
_refine_ls_extinction_method 'SHELXL-2016/6 (Sheldrick 2016)'
_refine_ls_goodness_of_fit_ref 1.247
_refine_ls_hydrogen_treatment constr
_refine_ls_matrix_type full
_refine_ls_number_parameters 108
_refine_ls_number_reflns 1775
_refine_ls_number_restraints 0
_refine_ls_restrained_S_all 1.247
_refine_ls_R_factor_all 0.0238
_refine_ls_R_factor_gt 0.0238
_refine_ls_shift/su_max 0.001
_refine_ls_shift/su_mean 0.000
_refine_ls_structure_factor_coef Fsqd
_refine_ls_weighting_details 'w=1/[\s^2^(Fo^2^)+(0.0431P)^2^+0.4699P] where P=(Fo^2^+2Fc^2^)/3'
_refine_ls_weighting_scheme calc
_refine_ls_wR_factor_gt 0.0625
_refine_ls_wR_factor_ref 0.0625
_reflns_Friedel_coverage 0.615
_reflns_Friedel_fraction_full 1.000
_reflns_Friedel_fraction_max 1.000
_reflns_number_gt 1774
_reflns_number_total 1775
_reflns_threshold_expression 'I > 2\s(I)'
_cod_data_source_file am0c15395_si_002.cif
_cod_data_source_block ceof2
_cod_depositor_comments
;
The following automatic conversions were performed:

data item '_diffrn_radiation_probe' value 'X-ray' was changed to
'x-ray' in accordance with the
/home/data/users/saulius/crontab/automatic-downloads/rss-feeds/ACS/lib/dictionaries/cif_core.dic
dictionary named 'cif_core.dic' version 2.4.2 last updated on
2011-04-26.

Automatic conversion script
Id: cif_fix_values 7556 2019-12-06 15:28:31Z antanas 
;
_cod_original_cell_volume 1536.80(8)
_cod_database_code 4518178
_shelx_shelxl_version_number 2016/6
_shelx_space_group_comment
;
The symmetry employed for this shelxl refinement is uniquely defined
by the following loop, which should always be used as a source of
symmetry information in preference to the above space-group names.
They are only intended as comments.
;
_shelx_estimated_absorpt_t_max 0.401
_shelx_estimated_absorpt_t_min 0.298
_olex2_refinement_description
;
1. Twinned data refinement
 Scales: 0.547(13)
 0.453(13)
2. Fixed Uiso
 At 1.5 times of:
  All O(H,H) groups
3. Others
 Fixed Sof: O10(0.0625) H10A(0.0625) H10B(0.0625) O11(0.0625) H11A(0.0625)
 H11B(0.0625) O12(0.0625) H12A(0.0625) H12B(0.0625) O13(0.125) H13A(0.125)
 H13B(0.125)
4.a Riding coordinates:
 O10(H10A,H10B), O11(H11A,H11B), O12(H12A,H12B), O13(H13A,H13B)
4.b Rotating group:
 O3(H3A,H3B)
;
_olex2_submission_special_instructions 'No special instructions were received'

loop_
_space_group_symop_operation_xyz
'x, y, z'
'-x, -y, z+1/2'
'-y, x, z+3/4'
'y, -x, z+1/4'
'-x, y, -z'
'x, -y, -z+1/2'
'y, x, -z+1/4'
'-y, -x, -z+3/4'

loop_
_atom_site_label
_atom_site_type_symbol
_atom_site_fract_x
_atom_site_fract_y
_atom_site_fract_z
_atom_site_U_iso_or_equiv
_atom_site_adp_type
_atom_site_occupancy
_atom_site_site_symmetry_order
_atom_site_calc_flag
_atom_site_refinement_flags_posn
_atom_site_refinement_flags_adp
_atom_site_refinement_flags_occupancy
_atom_site_disorder_assembly
_atom_site_disorder_group
Ce1 Ce 0.54068(2) 0.45932(2) 0.375000 0.02341(15) Uani 1 2 d S T P . .
O1 O 0.500000 0.4072(4) 0.500000 0.0246(6) Uani 1 2 d S T P . .
O2 O 0.5429(5) -0.2656(4) 0.33382(13) 0.0458(9) Uani 1 1 d . . . . .
O3 O 0.5400(7) 0.2237(4) 0.30305(15) 0.0565(12) Uani 1 1 d . . . . .
H3A H 0.612997 0.194940 0.275732 0.085 Uiso 1 1 d GR . . . .
H3B H 0.506687 0.139695 0.325369 0.085 Uiso 1 1 d GR . . . .
N1 N 0.5185(7) 0.1924(4) 0.44092(17) 0.0416(11) Uani 1 1 d . . . . .
N2 N 0.5307(6) -0.0340(4) 0.38379(18) 0.0459(12) Uani 1 1 d . . . . .
N3 N 0.5154(7) -0.2732(4) 0.44315(17) 0.0395(9) Uani 1 1 d . . . . .
N4 N 0.500000 -0.0400(5) 0.500000 0.0425(13) Uani 1 2 d S T P . .
C1 C 0.500000 0.2626(6) 0.500000 0.0317(11) Uani 1 2 d S T P . .
C2 C 0.5170(8) 0.0393(5) 0.4402(2) 0.0413(11) Uani 1 1 d . . . . .
C3 C 0.5286(6) -0.1901(5) 0.3860(2) 0.0402(10) Uani 1 1 d . . . . .
C4 C 0.500000 -0.2011(6) 0.500000 0.0379(14) Uani 1 2 d S T P . .
O10 O 0.880(9) 0.073(9) 0.556(4) 0.065(18) Uiso 0.0625 1 d . . . A -1
H10A H 0.857611 0.167786 0.559457 0.098 Uiso 0.0625 1 d R . . A -1
H10B H 0.972611 0.064026 0.543827 0.098 Uiso 0.0625 1 d R . . A -1
O11 O 0.893(16) -0.146(15) 0.578(7) 0.12(4) Uiso 0.0625 1 d . . . B -2
H11A H 0.960174 -0.147510 0.608385 0.179 Uiso 0.0625 1 d R . . B -2
H11B H 0.935694 -0.155930 0.540515 0.179 Uiso 0.0625 1 d R . . B -2
O12 O 0.974(14) -0.184(14) 0.533(5) 0.09(3) Uiso 0.0625 1 d . . . C -3
H12A H 0.968467 -0.233461 0.569384 0.142 Uiso 0.0625 1 d R . . C -3
H12B H 0.966387 -0.088821 0.540794 0.142 Uiso 0.0625 1 d R . . C -3
O13 O 0.804(8) -0.044(7) 0.525(2) 0.101(16) Uiso 0.125 1 d . . . D -4
H13A H 0.853081 -0.123501 0.536481 0.151 Uiso 0.125 1 d R . . D -4
H13B H 0.730661 -0.070081 0.499121 0.151 Uiso 0.125 1 d R . . D -4

loop_
_atom_site_aniso_label
_atom_site_aniso_U_11
_atom_site_aniso_U_22
_atom_site_aniso_U_33
_atom_site_aniso_U_23
_atom_site_aniso_U_13
_atom_site_aniso_U_12
Ce1 0.02516(16) 0.02516(16) 0.01992(19) 0.00026(7) 0.00026(7) -0.00007(6)
O1 0.0298(17) 0.0232(15) 0.0209(15) 0.000 -0.0006(14) 0.000
O2 0.089(3) 0.0264(14) 0.0223(14) 0.0017(11) 0.0042(16) 0.0020(15)
O3 0.119(4) 0.0269(15) 0.0237(14) 0.0001(12) 0.003(2) -0.003(2)
N1 0.078(3) 0.0236(16) 0.0231(17) 0.0006(12) 0.0044(18) 0.0005(18)
N2 0.090(4) 0.0259(17) 0.0219(16) -0.0002(12) 0.0053(19) 0.0004(15)
N3 0.069(3) 0.0250(16) 0.0244(17) 0.0000(13) 0.0069(16) 0.0005(16)
N4 0.081(4) 0.024(2) 0.023(2) 0.000 0.005(3) 0.000
C1 0.044(3) 0.028(3) 0.023(2) 0.000 0.000(2) 0.000
C2 0.071(3) 0.028(2) 0.026(2) 0.0016(13) 0.005(2) -0.0001(19)
C3 0.069(3) 0.0268(18) 0.0245(18) -0.0003(15) 0.006(2) 0.0014(17)
C4 0.062(4) 0.025(2) 0.027(3) 0.000 0.003(3) 0.000

loop_
_atom_type_symbol
_atom_type_description
_atom_type_scat_dispersion_real
_atom_type_scat_dispersion_imag
_atom_type_scat_source
C C 0.0140 0.0070 'International Tables Vol C Tables 4.2.6.8 and 6.1.1.4'
H H 0.0000 0.0000 'International Tables Vol C Tables 4.2.6.8 and 6.1.1.4'
Ce Ce -0.6940 7.7240 'International Tables Vol C Tables 4.2.6.8 and 6.1.1.4'
N N 0.0250 0.0140 'International Tables Vol C Tables 4.2.6.8 and 6.1.1.4'
O O 0.0390 0.0250 'International Tables Vol C Tables 4.2.6.8 and 6.1.1.4'

loop_
_geom_angle_atom_site_label_1
_geom_angle_atom_site_label_2
_geom_angle_atom_site_label_3
_geom_angle
_geom_angle_site_symmetry_1
_geom_angle_site_symmetry_3
_geom_angle_publ_flag
O1 Ce1 O1 176.88(12) . 3_654 ?
O1 Ce1 N1 127.85(8) 3_654 . ?
O1 Ce1 N1 49.89(11) . . ?
O1 Ce1 N1 49.89(11) 3_654 8_665 ?
O1 Ce1 N1 127.85(8) . 8_665 ?
O1 Ce1 N3 69.30(11) 3_654 8_565 ?
O1 Ce1 N3 112.94(7) . 8_565 ?
O1 Ce1 N3 112.94(7) 3_654 1_565 ?
O1 Ce1 N3 69.30(11) . 1_565 ?
O1 Ce1 C3 95.73(11) . 1_565 ?
O1 Ce1 C3 86.55(8) 3_654 1_565 ?
O1 Ce1 C3 95.73(11) 3_654 8_565 ?
O1 Ce1 C3 86.55(8) . 8_565 ?
O2 Ce1 O1 119.08(10) 1_565 . ?
O2 Ce1 O1 119.08(10) 8_565 3_654 ?
O2 Ce1 O1 63.26(7) 8_565 . ?
O2 Ce1 O1 63.26(7) 1_565 3_654 ?
O2 Ce1 O2 97.0(2) 8_565 1_565 ?
O2 Ce1 N1 76.32(15) 8_565 . ?
O2 Ce1 N1 168.76(11) 8_565 8_665 ?
O2 Ce1 N1 76.32(15) 1_565 8_665 ?
O2 Ce1 N1 168.76(11) 1_565 . ?
O2 Ce1 N3 49.82(9) 1_565 1_565 ?
O2 Ce1 N3 76.37(14) 1_565 8_565 ?
O2 Ce1 N3 49.82(9) 8_565 8_565 ?
O2 Ce1 N3 76.37(14) 8_565 1_565 ?
O2 Ce1 C3 23.37(9) 1_565 1_565 ?
O2 Ce1 C3 87.23(14) 1_565 8_565 ?
O2 Ce1 C3 23.37(9) 8_565 8_565 ?
O2 Ce1 C3 87.23(14) 8_565 1_565 ?
O3 Ce1 O1 114.74(11) . . ?
O3 Ce1 O1 63.26(8) . 3_654 ?
O3 Ce1 O1 63.26(8) 8_665 . ?
O3 Ce1 O1 114.74(11) 8_665 3_654 ?
O3 Ce1 O2 100.38(18) 8_665 1_565 ?
O3 Ce1 O2 125.67(9) 8_665 8_565 ?
O3 Ce1 O2 125.67(9) . 1_565 ?
O3 Ce1 O2 100.38(18) . 8_565 ?
O3 Ce1 O3 109.7(3) . 8_665 ?
O3 Ce1 N1 77.03(15) 8_665 . ?
O3 Ce1 N1 77.03(15) . 8_665 ?
O3 Ce1 N1 65.02(11) . . ?
O3 Ce1 N1 65.02(11) 8_665 8_665 ?
O3 Ce1 N3 76.84(15) 8_665 1_565 ?
O3 Ce1 N3 173.27(16) . 1_565 ?
O3 Ce1 N3 173.27(16) 8_665 8_565 ?
O3 Ce1 N3 76.84(15) . 8_565 ?
O3 Ce1 C3 89.07(17) 8_665 1_565 ?
O3 Ce1 C3 89.07(17) . 8_565 ?
O3 Ce1 C3 148.86(11) . 1_565 ?
O3 Ce1 C3 148.85(11) 8_665 8_565 ?
N1 Ce1 N1 111.7(3) 8_665 . ?
N1 Ce1 N3 105.00(18) 8_665 1_565 ?
N1 Ce1 N3 119.18(11) . 1_565 ?
N1 Ce1 N3 105.01(18) . 8_565 ?
N1 Ce1 N3 119.18(11) 8_665 8_565 ?
N1 Ce1 C3 89.64(17) 8_665 1_565 ?
N1 Ce1 C3 89.64(17) . 8_565 ?
N1 Ce1 C3 145.60(11) 8_665 8_565 ?
N1 Ce1 C3 145.60(11) . 1_565 ?
N3 Ce1 N3 96.7(2) 8_565 1_565 ?
N3 Ce1 C3 26.45(10) 8_565 8_565 ?
N3 Ce1 C3 26.45(10) 1_565 1_565 ?
N3 Ce1 C3 85.77(15) 1_565 8_565 ?
N3 Ce1 C3 85.77(15) 8_565 1_565 ?
C3 Ce1 C3 86.4(2) 1_565 8_565 ?
Ce1 O1 Ce1 159.76(16) 4_565 . ?
C1 O1 Ce1 100.12(8) . . ?
C1 O1 Ce1 100.12(8) . 4_565 ?
C3 O2 Ce1 102.8(2) . 1_545 ?
Ce1 O3 H3A 126.4 . . ?
Ce1 O3 H3B 112.0 . . ?
H3A O3 H3B 108.2 . . ?
C1 N1 Ce1 93.0(3) . . ?
C2 N1 Ce1 149.5(3) . . ?
C2 N1 C1 117.5(4) . . ?
C2 N2 C3 117.2(4) . . ?
C3 N3 Ce1 91.2(2) . 1_545 ?
C4 N3 Ce1 149.3(3) . 1_545 ?
C4 N3 C3 119.4(4) . . ?
C2 N4 C2 120.7(5) . 5_656 ?
C2 N4 C4 119.6(2) 5_656 . ?
C2 N4 C4 119.6(2) . . ?
Ce1 C1 Ce1 112.06(17) 4_565 . ?
O1 C1 Ce1 56.03(9) . 4_565 ?
O1 C1 Ce1 56.03(9) . . ?
O1 C1 N1 117.0(3) . 5_656 ?
O1 C1 N1 117.0(3) . . ?
N1 C1 Ce1 61.0(2) 5_656 4_565 ?
N1 C1 Ce1 173.0(3) 5_656 . ?
N1 C1 Ce1 61.0(2) . . ?
N1 C1 Ce1 173.0(3) . 4_565 ?
N1 C1 N1 126.0(5) . 5_656 ?
N1 C2 N4 119.1(4) . . ?
N2 C2 N1 119.7(4) . . ?
N2 C2 N4 121.2(4) . . ?
O2 C3 Ce1 53.8(2) . 1_545 ?
O2 C3 N2 119.9(4) . . ?
O2 C3 N3 116.1(4) . . ?
N2 C3 Ce1 173.4(3) . 1_545 ?
N2 C3 N3 124.0(4) . . ?
N3 C3 Ce1 62.3(2) . 1_545 ?
N3 C4 N3 122.9(5) 5_656 . ?
N3 C4 N4 118.6(3) . . ?
N3 C4 N4 118.6(3) 5_656 . ?
H10A O10 H10B 109.5 . . ?
H11A O11 H11B 109.5 . . ?
H12A O12 H12B 109.5 . . ?
H13A O13 H13B 109.5 . . ?

loop_
_geom_bond_atom_site_label_1
_geom_bond_atom_site_label_2
_geom_bond_distance
_geom_bond_site_symmetry_2
_geom_bond_publ_flag
Ce1 O1 2.5879(7) 3_654 ?
Ce1 O1 2.5879(7) . ?
Ce1 O2 2.540(3) 8_565 ?
Ce1 O2 2.540(3) 1_565 ?
Ce1 O3 2.517(3) 8_665 ?
Ce1 O3 2.517(3) . ?
Ce1 N1 2.689(4) 8_665 ?
Ce1 N1 2.689(4) . ?
Ce1 N3 2.718(4) 1_565 ?
Ce1 N3 2.718(4) 8_565 ?
Ce1 C3 3.069(4) 1_565 ?
Ce1 C3 3.069(4) 8_565 ?
O1 C1 1.262(7) . ?
O2 C3 1.248(5) . ?
O3 H3A 0.8792 . ?
O3 H3B 0.9079 . ?
N1 C1 1.350(4) . ?
N1 C2 1.336(6) . ?
N2 C2 1.312(5) . ?
N2 C3 1.363(6) . ?
N3 C3 1.367(5) . ?
N3 C4 1.315(4) . ?
N4 C2 1.399(5) . ?
N4 C2 1.399(5) 5_656 ?
N4 C4 1.406(8) . ?
O10 H10A 0.8501 . ?
O10 H10B 0.8498 . ?
O11 H11A 0.8502 . ?
O11 H11B 0.8498 . ?
O12 H12A 0.8497 . ?
O12 H12B 0.8499 . ?
O13 H13A 0.8501 . ?
O13 H13B 0.8499 . ?

loop_
_geom_hbond_atom_site_label_D
_geom_hbond_atom_site_label_H
_geom_hbond_atom_site_label_A
_geom_hbond_distance_DH
_geom_hbond_distance_HA
_geom_hbond_distance_DA
_geom_hbond_angle_DHA
_geom_hbond_site_symmetry_A
O3 H3A O2 0.88 2.38 2.787(4) 108.8 6
O3 H3B N1 0.91 2.38 2.802(5) 108.4 .
O3 H3B N2 0.91 1.93 2.778(5) 154.3 .
O13 H13B N4 0.85 2.03 2.70(7) 134.7 .

loop_
_twin_individual_id
_twin_individual_mass_fraction_refined
1 0.547(13)
2 0.453(13)
